data_2211722
loop_
_publ_author_name
'Wang, Yu-Zhou'
'Gao, Meng'
'Cao, Li-Ping'
'Xi, Hai-Ling'
'Wang, Zhi-Guo'

_publ_section_title
;
 1-Picolinoyl-3-[(2-pyridyl)(2,2,2-trifluoroacetamido)methyl]urea
;
_journal_coeditor_code BH2069
_journal_issue 1
_journal_name_full 'Acta Crystallographica Section E'
_journal_page_first o377
_journal_page_last o378
_journal_paper_doi 10.1107/S1600536806054109
_journal_volume 63
_journal_year 2007
_chemical_formula_iupac 'C15 H12 F3 N5 O3'
_chemical_formula_moiety 'C15 H12 F3 N5 O3'
_chemical_formula_sum 'C15 H12 F3 N5 O3'
_chemical_formula_weight 367.30
_chemical_name_systematic
;
1-Picolinoyl-3-[(2-pyridyl)(2,2,2-trifluoroacetamido)methyl]urea
;
_space_group_IT_number 2
_symmetry_cell_setting triclinic
_symmetry_space_group_name_Hall '-P 1'
_symmetry_space_group_name_H-M 'P -1'
_atom_sites_solution_hydrogens geom
_atom_sites_solution_primary direct
_atom_sites_solution_secondary difmap
_audit_creation_method SHELXL97
_cell_angle_alpha 85.969(4)
_cell_angle_beta 79.721(4)
_cell_angle_gamma 86.585(4)
_cell_formula_units_Z 2
_cell_length_a 4.9095(12)
_cell_length_b 12.754(3)
_cell_length_c 13.072(3)
_cell_measurement_reflns_used 959
_cell_measurement_temperature 292(2)
_cell_measurement_theta_max 21.92
_cell_measurement_theta_min 2.32
_cell_volume 802.5(3)
_computing_cell_refinement 'SAINT (Bruker, 1999)'
_computing_data_collection 'SMART (Bruker, 1997)'
_computing_data_reduction SAINT
_computing_molecular_graphics 'ORTEP-3 (Farrugia, 1997)'
_computing_publication_material 'SHELXTL (Bruker, 1997)'
_computing_structure_refinement 'SHELXL97 (Sheldrick, 1997)'
_computing_structure_solution 'SHELXS97 (Sheldrick, 1997)'
_diffrn_ambient_temperature 292(2)
_diffrn_measured_fraction_theta_full 0.982
_diffrn_measured_fraction_theta_max 0.982
_diffrn_measurement_device_type 'Bruker SMART 4 K CCD area-detector'
_diffrn_measurement_method '\f and \w'
_diffrn_radiation_monochromator graphite
_diffrn_radiation_source 'fine-focus sealed tube'
_diffrn_radiation_type MoK\a
_diffrn_radiation_wavelength 0.71073
_diffrn_reflns_av_R_equivalents 0.0250
_diffrn_reflns_av_sigmaI/netI 0.0557
_diffrn_reflns_limit_h_max 5
_diffrn_reflns_limit_h_min -5
_diffrn_reflns_limit_k_max 15
_diffrn_reflns_limit_k_min -12
_diffrn_reflns_limit_l_max 15
_diffrn_reflns_limit_l_min -15
_diffrn_reflns_number 3937
_diffrn_reflns_theta_full 25.00
_diffrn_reflns_theta_max 25.00
_diffrn_reflns_theta_min 1.60
_diffrn_standards_number 0
_exptl_absorpt_coefficient_mu 0.132
_exptl_absorpt_correction_type none
_exptl_crystal_colour colourless
_exptl_crystal_density_diffrn 1.520
_exptl_crystal_density_method 'not measured'
_exptl_crystal_description block
_exptl_crystal_F_000 376
_exptl_crystal_size_max 0.30
_exptl_crystal_size_mid 0.20
_exptl_crystal_size_min 0.10
_refine_diff_density_max 0.294
_refine_diff_density_min -0.227
_refine_ls_extinction_method none
_refine_ls_goodness_of_fit_ref 1.033
_refine_ls_hydrogen_treatment constr
_refine_ls_matrix_type full
_refine_ls_number_parameters 235
_refine_ls_number_reflns 2775
_refine_ls_number_restraints 0
_refine_ls_restrained_S_all 1.033
_refine_ls_R_factor_all 0.0985
_refine_ls_R_factor_gt 0.0584
_refine_ls_shift/su_max 0.000
_refine_ls_shift/su_mean 0.000
_refine_ls_structure_factor_coef Fsqd
_refine_ls_weighting_details 'calc w = 1/[\s^2^(Fo^2^)+(0.0912P)^2^] where P=(Fo^2^+2Fc^2^)/3'
_refine_ls_weighting_scheme calc
_refine_ls_wR_factor_gt 0.1552
_refine_ls_wR_factor_ref 0.1770
_reflns_number_gt 1725
_reflns_number_total 2775
_reflns_threshold_expression I>2\s(I)
_cod_data_source_file bh2069.cif
_cod_data_source_block II
_cod_original_cell_volume 802.4(3)
_cod_database_code 2211722
_cod_database_fobs_code 2211722

loop_
_symmetry_equiv_pos_as_xyz
'x, y, z'
'-x, -y, -z'

loop_
_atom_site_type_symbol
_atom_site_label
_atom_site_fract_x
_atom_site_fract_y
_atom_site_fract_z
_atom_site_U_iso_or_equiv
_atom_site_adp_type
_atom_site_calc_flag
_atom_site_refinement_flags
_atom_site_occupancy
C C1 0.1702(8) 0.6351(3) 0.9945(3) 0.0710(11) Uani d . 1
H H1 0.0075 0.6143 1.0372 0.085 Uiso calc R 1
C C2 0.2648(9) 0.7311(3) 1.0071(3) 0.0754(11) Uani d . 1
H H2 0.1705 0.7735 1.0583 0.090 Uiso calc R 1
C C3 0.4966(9) 0.7635(3) 0.9444(3) 0.0845(13) Uani d . 1
H H3 0.5617 0.8294 0.9503 0.101 Uiso calc R 1
C C4 0.6375(8) 0.6968(3) 0.8704(3) 0.0673(11) Uani d . 1
H H4 0.8009 0.7163 0.8273 0.081 Uiso calc R 1
C C5 0.5284(6) 0.6020(2) 0.8630(2) 0.0451(8) Uani d . 1
C C6 0.6723(6) 0.5253(2) 0.7872(2) 0.0458(8) Uani d . 1
C C7 0.5987(6) 0.3458(3) 0.7372(2) 0.0450(8) Uani d . 1
C C8 0.9345(6) 0.2427(2) 0.6242(2) 0.0460(8) Uani d . 1
H H8 0.7822 0.2154 0.5962 0.055 Uiso calc R 1
C C9 1.1764(6) 0.2611(2) 0.5350(2) 0.0452(8) Uani d . 1
C C10 1.2679(7) 0.1803(3) 0.4708(3) 0.0636(10) Uani d . 1
H H10 1.1797 0.1169 0.4799 0.076 Uiso calc R 1
C C11 1.4926(8) 0.1957(3) 0.3931(3) 0.0733(11) Uani d . 1
H H11 1.5585 0.1426 0.3484 0.088 Uiso calc R 1
C C12 1.6179(7) 0.2890(3) 0.3819(3) 0.0633(10) Uani d . 1
H H12 1.7708 0.3010 0.3300 0.076 Uiso calc R 1
C C13 1.5138(7) 0.3648(3) 0.4488(3) 0.0579(9) Uani d . 1
H H13 1.5994 0.4287 0.4407 0.069 Uiso calc R 1
C C14 0.9002(7) 0.0734(3) 0.7220(3) 0.0559(9) Uani d . 1
C C15 0.9784(9) 0.0099(3) 0.8176(3) 0.0692(11) Uani d . 1
F F1 1.0325(7) -0.0896(2) 0.8000(2) 0.1305(12) Uani d . 1
F F2 1.1921(5) 0.0454(2) 0.8518(2) 0.1161(10) Uani d . 1
F F3 0.7729(5) 0.01262(18) 0.89643(17) 0.0900(8) Uani d . 1
N N1 0.2992(6) 0.5696(2) 0.9241(2) 0.0577(8) Uani d . 1
N N2 0.5252(5) 0.4407(2) 0.7824(2) 0.0501(7) Uani d . 1
H H2A 0.3550 0.4466 0.8129 0.060 Uiso calc R 1
N N3 0.8397(5) 0.33964(18) 0.67091(18) 0.0452(7) Uani d . 1
H H3A 0.9380 0.3940 0.6562 0.054 Uiso calc R 1
N N5 1.2952(5) 0.3525(2) 0.52564(19) 0.0498(7) Uani d . 1
O O1 0.9029(4) 0.53802(17) 0.73670(18) 0.0626(7) Uani d . 1
O O2 0.4438(4) 0.27274(18) 0.75907(17) 0.0589(7) Uani d . 1
O O3 0.7370(7) 0.0374(2) 0.6769(2) 0.0951(10) Uani d . 1
N N4 1.0171(5) 0.16519(19) 0.70160(19) 0.0465(7) Uani d . 1
H H4A 1.1451 0.1795 0.7349 0.056 Uiso calc R 1

loop_
_atom_site_aniso_label
_atom_site_aniso_U_11
_atom_site_aniso_U_22
_atom_site_aniso_U_33
_atom_site_aniso_U_12
_atom_site_aniso_U_13
_atom_site_aniso_U_23
C1 0.068(3) 0.074(3) 0.063(2) -0.003(2) 0.013(2) -0.014(2)
C2 0.086(3) 0.072(3) 0.064(2) 0.007(2) -0.003(2) -0.017(2)
C3 0.098(3) 0.053(2) 0.096(3) -0.009(2) 0.007(3) -0.018(2)
C4 0.070(3) 0.049(2) 0.077(2) -0.0077(19) 0.007(2) -0.0071(19)
C5 0.0400(18) 0.0481(19) 0.0459(18) -0.0034(14) -0.0068(15) 0.0041(15)
C6 0.0400(18) 0.0465(19) 0.0495(18) -0.0061(15) -0.0050(15) 0.0035(15)
C7 0.0368(17) 0.053(2) 0.0453(17) -0.0108(15) -0.0037(14) -0.0062(15)
C8 0.0420(18) 0.0485(19) 0.0481(18) -0.0115(15) -0.0060(15) -0.0048(15)
C9 0.0402(17) 0.053(2) 0.0426(17) -0.0060(15) -0.0045(14) -0.0049(15)
C10 0.062(2) 0.059(2) 0.067(2) -0.0132(18) 0.0066(19) -0.0184(19)
C11 0.074(3) 0.071(3) 0.069(2) -0.004(2) 0.010(2) -0.027(2)
C12 0.053(2) 0.081(3) 0.049(2) -0.002(2) 0.0065(17) -0.0028(19)
C13 0.058(2) 0.057(2) 0.054(2) -0.0117(17) 0.0034(18) 0.0037(17)
C14 0.055(2) 0.044(2) 0.065(2) -0.0169(17) 0.0071(18) -0.0126(17)
C15 0.065(3) 0.046(2) 0.086(3) -0.0053(18) 0.013(2) 0.005(2)
F1 0.183(3) 0.0577(16) 0.124(2) 0.0276(17) 0.029(2) 0.0120(15)
F2 0.0781(17) 0.137(2) 0.130(2) -0.0238(17) -0.0312(17) 0.0656(19)
F3 0.0847(16) 0.0973(18) 0.0740(14) -0.0032(13) 0.0174(13) 0.0100(13)
N1 0.0540(17) 0.0597(18) 0.0555(17) -0.0041(14) 0.0033(15) -0.0075(14)
N2 0.0329(14) 0.0559(17) 0.0579(16) -0.0078(12) 0.0075(12) -0.0121(13)
N3 0.0413(14) 0.0388(15) 0.0531(15) -0.0104(11) 0.0019(12) -0.0045(12)
N5 0.0517(16) 0.0494(17) 0.0463(15) -0.0111(13) 0.0003(13) -0.0035(12)
O1 0.0431(13) 0.0553(15) 0.0817(16) -0.0120(11) 0.0143(12) -0.0073(12)
O2 0.0443(13) 0.0639(15) 0.0688(15) -0.0240(12) 0.0002(11) -0.0126(12)
O3 0.128(3) 0.0699(19) 0.095(2) -0.0560(18) -0.0221(19) -0.0104(16)
N4 0.0425(15) 0.0467(16) 0.0505(15) -0.0136(12) -0.0048(12) -0.0035(12)

loop_
_atom_type_symbol
_atom_type_description
_atom_type_scat_dispersion_real
_atom_type_scat_dispersion_imag
_atom_type_scat_source
C C 0.0033 0.0016 'International Tables Vol C Tables 4.2.6.8 and 6.1.1.4'
H H 0.0000 0.0000 'International Tables Vol C Tables 4.2.6.8 and 6.1.1.4'
N N 0.0061 0.0033 'International Tables Vol C Tables 4.2.6.8 and 6.1.1.4'
O O 0.0106 0.0060 'International Tables Vol C Tables 4.2.6.8 and 6.1.1.4'
F F 0.0171 0.0103 'International Tables Vol C Tables 4.2.6.8 and 6.1.1.4'

loop_
_geom_angle_atom_site_label_1
_geom_angle_atom_site_label_2
_geom_angle_atom_site_label_3
_geom_angle
N1 C1 C2 123.4(3)
N1 C1 H1 118.3
C2 C1 H1 118.3
C3 C2 C1 119.0(4)
C3 C2 H2 120.5
C1 C2 H2 120.5
C2 C3 C4 119.1(4)
C2 C3 H3 120.5
C4 C3 H3 120.5
C5 C4 C3 118.1(3)
C5 C4 H4 121.0
C3 C4 H4 121.0
N1 C5 C4 123.3(3)
N1 C5 C6 115.6(3)
C4 C5 C6 121.0(3)
O1 C6 N2 123.8(3)
O1 C6 C5 122.7(3)
N2 C6 C5 113.5(2)
O2 C7 N3 123.5(3)
O2 C7 N2 119.4(3)
N3 C7 N2 117.1(3)
N3 C8 N4 110.5(2)
N3 C8 C9 110.3(2)
N4 C8 C9 110.2(3)
N3 C8 H8 108.6
N4 C8 H8 108.6
C9 C8 H8 108.6
N5 C9 C10 123.2(3)
N5 C9 C8 118.2(3)
C10 C9 C8 118.5(3)
C11 C10 C9 118.4(3)
C11 C10 H10 120.8
C9 C10 H10 120.8
C12 C11 C10 119.5(3)
C12 C11 H11 120.3
C10 C11 H11 120.3
C11 C12 C13 118.3(3)
C11 C12 H12 120.8
C13 C12 H12 120.8
N5 C13 C12 123.8(3)
N5 C13 H13 118.1
C12 C13 H13 118.1
O3 C14 N4 127.6(4)
O3 C14 C15 118.1(3)
N4 C14 C15 114.3(3)
F3 C15 F1 106.1(3)
F3 C15 F2 105.4(3)
F1 C15 F2 108.2(4)
F3 C15 C14 110.8(3)
F1 C15 C14 111.8(4)
F2 C15 C14 114.1(3)
C5 N1 C1 117.1(3)
C6 N2 C7 131.5(3)
C6 N2 H2A 114.3
C7 N2 H2A 114.3
C7 N3 C8 120.2(2)
C7 N3 H3A 119.9
C8 N3 H3A 119.9
C9 N5 C13 116.8(3)
C14 N4 C8 121.7(3)
C14 N4 H4A 119.1
C8 N4 H4A 119.1

loop_
_geom_bond_atom_site_label_1
_geom_bond_atom_site_label_2
_geom_bond_distance
C1 N1 1.336(4)
C1 C2 1.365(5)
C1 H1 0.9300
C2 C3 1.347(5)
C2 H2 0.9300
C3 C4 1.394(5)
C3 H3 0.9300
C4 C5 1.368(5)
C4 H4 0.9300
C5 N1 1.328(4)
C5 C6 1.497(4)
C6 O1 1.218(3)
C6 N2 1.344(4)
C7 O2 1.224(3)
C7 N3 1.338(4)
C7 N2 1.384(4)
C8 N3 1.433(4)
C8 N4 1.457(4)
C8 C9 1.525(4)
C8 H8 0.9800
C9 N5 1.323(4)
C9 C10 1.378(4)
C10 C11 1.373(5)
C10 H10 0.9300
C11 C12 1.360(5)
C11 H11 0.9300
C12 C13 1.364(5)
C12 H12 0.9300
C13 N5 1.341(4)
C13 H13 0.9300
C14 O3 1.205(4)
C14 N4 1.324(4)
C14 C15 1.535(6)
C15 F3 1.308(4)
C15 F1 1.308(4)
C15 F2 1.327(5)
N2 H2A 0.8600
N3 H3A 0.8600
N4 H4A 0.8600

loop_
_geom_hbond_atom_site_label_D
_geom_hbond_atom_site_label_H
_geom_hbond_atom_site_label_A
_geom_hbond_site_symmetry_A
_geom_hbond_distance_DH
_geom_hbond_distance_HA
_geom_hbond_distance_DA
_geom_hbond_angle_DHA
_geom_hbond_publ_flag
N2 H2A N1 . 0.86 2.19 2.615(4) 110.6 yes
N3 H3A O1 . 0.86 2.16 2.781(3) 128.5 yes
N4 H4A O2 1_655 0.86 2.02 2.808(3) 151.3 yes

loop_
_geom_torsion_atom_site_label_1
_geom_torsion_atom_site_label_2
_geom_torsion_atom_site_label_3
_geom_torsion_atom_site_label_4
_geom_torsion
N1 C1 C2 C3 1.5(6)
C1 C2 C3 C4 -1.8(7)
C2 C3 C4 C5 1.8(6)
C3 C4 C5 N1 -1.5(6)
C3 C4 C5 C6 -178.4(3)
N1 C5 C6 O1 -169.6(3)
C4 C5 C6 O1 7.5(5)
N1 C5 C6 N2 9.1(4)
C4 C5 C6 N2 -173.8(3)
N3 C8 C9 N5 12.3(4)
N4 C8 C9 N5 -110.0(3)
N3 C8 C9 C10 -170.3(3)
N4 C8 C9 C10 67.4(4)
N5 C9 C10 C11 -0.3(6)
C8 C9 C10 C11 -177.5(3)
C9 C10 C11 C12 0.2(6)
C10 C11 C12 C13 -0.3(6)
C11 C12 C13 N5 0.4(6)
O3 C14 C15 F3 -72.2(4)
N4 C14 C15 F3 105.4(3)
O3 C14 C15 F1 45.9(5)
N4 C14 C15 F1 -136.5(3)
O3 C14 C15 F2 169.1(3)
N4 C14 C15 F2 -13.3(4)
C4 C5 N1 C1 1.2(5)
C6 C5 N1 C1 178.2(3)
C2 C1 N1 C5 -1.2(6)
O1 C6 N2 C7 10.9(6)
C5 C6 N2 C7 -167.7(3)
O2 C7 N2 C6 166.5(3)
N3 C7 N2 C6 -13.5(5)
O2 C7 N3 C8 -2.5(5)
N2 C7 N3 C8 177.6(3)
N4 C8 N3 C7 -70.4(4)
C9 C8 N3 C7 167.5(3)
C10 C9 N5 C13 0.3(5)
C8 C9 N5 C13 177.6(3)
C12 C13 N5 C9 -0.4(5)
O3 C14 N4 C8 6.9(5)
C15 C14 N4 C8 -170.4(3)
N3 C8 N4 C14 121.5(3)
C9 C8 N4 C14 -116.3(3)
